data_4106127
loop_
_publ_author_name
'Azusa Iida'
'Shigehiro Yamaguchi'

_publ_contact_author_address
;Department of chemistry, Graduate school of science, Nagoya university
Furo, Chikusa, Nagoya, 464-8602, Japan
;
_publ_contact_author_email yamaguchi.shigehiro@b.mbox.nagoya-u.ac.jp
_publ_contact_author_fax +81527895947
_publ_contact_author_name 'Yamaguchi Shigehiro'
_publ_contact_author_phone +81527892291
_publ_section_title
;
 Thiophene-Fused Ladder Boroles with High Antiaromaticity
;
_journal_name_full 'Journal of the American Chemical Society'
_journal_page_first 6952
_journal_page_last 6955
_journal_paper_doi 10.1021/ja2019977
_journal_volume 133
_journal_year 2011
_chemical_formula_sum 'C29 H43 B S2 Si2'
_chemical_formula_weight 522.74
_chemical_melting_point 411.1
_chemical_name_common cmpd2
_chemical_name_systematic
; 
 dithienoborole
;
_space_group_IT_number 2
_symmetry_cell_setting triclinic
_symmetry_space_group_name_Hall '-P 1'
_symmetry_space_group_name_H-M 'P -1'
_atom_sites_solution_hydrogens geom
_atom_sites_solution_primary direct
_atom_sites_solution_secondary difmap
_audit_creation_method SHELXL-97
_cell_angle_alpha 101.036(3)
_cell_angle_beta 106.603(3)
_cell_angle_gamma 105.435(3)
_cell_formula_units_Z 2
_cell_length_a 10.698(4)
_cell_length_b 11.602(4)
_cell_length_c 14.185(5)
_cell_measurement_reflns_used 3604
_cell_measurement_temperature 123(2)
_cell_measurement_theta_max 31.5050
_cell_measurement_theta_min 3.0357
_cell_volume 1556.7(10)
_computing_cell_refinement 'CrystalClear (Rigaku Corp., 2000)'
_computing_data_collection 'CrystalClear (Rigaku Corp., 2000)'
_computing_data_reduction 'CrystalClear (Rigaku Corp., 2000)'
_computing_molecular_graphics 'ORTEP 3 for windows'
_computing_structure_refinement 'SHELXL-97 (Sheldrick, 1997)'
_computing_structure_solution 'SHELXS-97 (Sheldrick, 1990)'
_diffrn_ambient_temperature 123(2)
_diffrn_detector_area_resol_mean 28.5714
_diffrn_measured_fraction_theta_full 0.981
_diffrn_measured_fraction_theta_max 0.981
_diffrn_measurement_device_type
;
Saturn70 CCD (4x4 bin mode) with MicroMax-007
;
_diffrn_measurement_method dtprofit.ref
_diffrn_radiation_monochromator graphite
_diffrn_radiation_source 'fine-focus sealed tube'
_diffrn_radiation_type MoK\a
_diffrn_radiation_wavelength 0.71070
_diffrn_reflns_av_R_equivalents 0.0631
_diffrn_reflns_av_sigmaI/netI 0.1018
_diffrn_reflns_limit_h_max 12
_diffrn_reflns_limit_h_min -12
_diffrn_reflns_limit_k_max 12
_diffrn_reflns_limit_k_min -13
_diffrn_reflns_limit_l_max 16
_diffrn_reflns_limit_l_min -16
_diffrn_reflns_number 10529
_diffrn_reflns_theta_full 25.00
_diffrn_reflns_theta_max 25.00
_diffrn_reflns_theta_min 3.03
_exptl_absorpt_coefficient_mu 0.264
_exptl_absorpt_correction_T_max 0.9947
_exptl_absorpt_correction_T_min 0.9741
_exptl_absorpt_correction_type multi-scan
_exptl_absorpt_process_details 'Jacobson, R. (1998) Private communication'
_exptl_crystal_colour purple
_exptl_crystal_density_diffrn 1.115
_exptl_crystal_description plate
_exptl_crystal_F_000 564
_exptl_crystal_size_max 0.10
_exptl_crystal_size_mid 0.10
_exptl_crystal_size_min 0.02
_refine_diff_density_max 0.465
_refine_diff_density_min -0.371
_refine_diff_density_rms 0.075
_refine_ls_extinction_coef none
_refine_ls_extinction_method none
_refine_ls_goodness_of_fit_ref 1.044
_refine_ls_hydrogen_treatment constr
_refine_ls_matrix_type full
_refine_ls_number_parameters 319
_refine_ls_number_reflns 5365
_refine_ls_number_restraints 0
_refine_ls_restrained_S_all 1.044
_refine_ls_R_factor_all 0.0964
_refine_ls_R_factor_gt 0.0569
_refine_ls_shift/su_max 0.001
_refine_ls_shift/su_mean 0.000
_refine_ls_structure_factor_coef Fsqd
_refine_ls_weighting_details 'calc w=1/[\s^2^(Fo^2^)+(0.0628P)^2^+0.0000P] where P=(Fo^2^+2Fc^2^)/3'
_refine_ls_weighting_scheme calc
_refine_ls_wR_factor_gt 0.1265
_refine_ls_wR_factor_ref 0.1472
_reflns_number_gt 3538
_reflns_number_total 5365
_reflns_threshold_expression >2sigma(I)
_cod_data_source_file ja2019977_si_003.cif
_cod_data_source_block ai-sbs
_cod_original_cell_volume 1556.6(9)
_cod_database_code 4106127

loop_
_symmetry_equiv_pos_as_xyz
'x, y, z'
'-x, -y, -z'

loop_
_atom_site_label
_atom_site_type_symbol
_atom_site_fract_x
_atom_site_fract_y
_atom_site_fract_z
_atom_site_U_iso_or_equiv
_atom_site_adp_type
_atom_site_occupancy
_atom_site_symmetry_multiplicity
_atom_site_calc_flag
_atom_site_refinement_flags
B1 B 0.2393(4) 0.4725(3) 0.7255(3) 0.0179(8) Uani 1 1 d .
C1 C 0.2453(3) 0.4564(3) 0.8341(3) 0.0167(7) Uani 1 1 d .
C2 C 0.3328(3) 0.5683(3) 0.9082(2) 0.0154(7) Uani 1 1 d .
C3 C 0.3875(3) 0.6615(3) 0.8595(3) 0.0165(7) Uani 1 1 d .
C4 C 0.3388(3) 0.6128(3) 0.7534(3) 0.0152(7) Uani 1 1 d .
C5 C 0.1501(3) 0.3732(3) 0.6194(2) 0.0149(7) Uani 1 1 d .
C6 C 0.0047(3) 0.3353(3) 0.5877(2) 0.0154(7) Uani 1 1 d .
C7 C -0.0774(3) 0.2446(3) 0.4946(3) 0.0181(7) Uani 1 1 d .
H1 H -0.1755 0.2210 0.4735 0.022 Uiso 1 1 calc R
C8 C -0.0190(3) 0.1874(3) 0.4314(3) 0.0186(7) Uani 1 1 d .
C9 C 0.1250(3) 0.2259(3) 0.4641(3) 0.0187(7) Uani 1 1 d .
H2 H 0.1666 0.1877 0.4223 0.022 Uiso 1 1 calc R
C10 C 0.2102(3) 0.3176(3) 0.5551(3) 0.0164(7) Uani 1 1 d .
C11 C -0.0644(3) 0.3989(3) 0.6517(3) 0.0187(7) Uani 1 1 d .
H3 H 0.0093 0.4531 0.7187 0.022 Uiso 1 1 calc R
C12 C -0.1276(3) 0.4829(3) 0.5981(3) 0.0269(8) Uani 1 1 d .
H4 H -0.0552 0.5449 0.5869 0.040 Uiso 1 1 calc R
H5 H -0.1683 0.5257 0.6412 0.040 Uiso 1 1 calc R
H6 H -0.2000 0.4321 0.5318 0.040 Uiso 1 1 calc R
C13 C -0.1738(4) 0.3052(3) 0.6748(3) 0.0321(9) Uani 1 1 d .
H7 H -0.2501 0.2539 0.6105 0.048 Uiso 1 1 calc R
H8 H -0.2097 0.3503 0.7205 0.048 Uiso 1 1 calc R
H9 H -0.1317 0.2513 0.7083 0.048 Uiso 1 1 calc R
C14 C -0.1117(3) 0.0902(3) 0.3292(3) 0.0243(8) Uani 1 1 d .
H10 H -0.2098 0.0732 0.3257 0.029 Uiso 1 1 calc R
C15 C -0.0988(4) 0.1386(4) 0.2389(3) 0.0404(10) Uani 1 1 d .
H11 H -0.1224 0.2150 0.2437 0.061 Uiso 1 1 calc R
H12 H -0.1624 0.0751 0.1745 0.061 Uiso 1 1 calc R
H13 H -0.0033 0.1568 0.2403 0.061 Uiso 1 1 calc R
C16 C -0.0833(4) -0.0340(3) 0.3222(3) 0.0379(10) Uani 1 1 d .
H14 H 0.0119 -0.0209 0.3241 0.057 Uiso 1 1 calc R
H15 H -0.1486 -0.0962 0.2576 0.057 Uiso 1 1 calc R
H16 H -0.0951 -0.0639 0.3802 0.057 Uiso 1 1 calc R
C17 C 0.3680(3) 0.3539(3) 0.5915(3) 0.0192(8) Uani 1 1 d .
H17 H 0.4082 0.4448 0.6300 0.023 Uiso 1 1 calc R
C18 C 0.4233(4) 0.3358(4) 0.5049(3) 0.0505(12) Uani 1 1 d .
H18 H 0.5250 0.3675 0.5331 0.076 Uiso 1 1 calc R
H19 H 0.3905 0.3816 0.4574 0.076 Uiso 1 1 calc R
H20 H 0.3903 0.2467 0.4680 0.076 Uiso 1 1 calc R
C19 C 0.4163(4) 0.2835(4) 0.6658(4) 0.0496(12) Uani 1 1 d .
H21 H 0.3742 0.1935 0.6314 0.074 Uiso 1 1 calc R
H22 H 0.3884 0.3038 0.7252 0.074 Uiso 1 1 calc R
H23 H 0.5176 0.3076 0.6888 0.074 Uiso 1 1 calc R
C20 C 0.1888(3) 0.3685(3) 0.8808(3) 0.0180(7) Uani 1 1 d .
H24 H 0.1268 0.2864 0.8423 0.022 Uiso 1 1 calc R
C21 C 0.2307(3) 0.4109(3) 0.9859(3) 0.0177(7) Uani 1 1 d .
S1 S 0.34501(8) 0.56372(7) 1.02909(7) 0.0192(2) Uani 1 1 d .
Si1 Si 0.15714(9) 0.33191(8) 1.07086(7) 0.0185(2) Uani 1 1 d .
C22 C 0.1009(4) 0.1614(3) 1.0102(3) 0.0322(9) Uani 1 1 d .
H25 H 0.1822 0.1374 1.0111 0.048 Uiso 1 1 calc R
H26 H 0.0383 0.1403 0.9390 0.048 Uiso 1 1 calc R
H27 H 0.0523 0.1165 1.0484 0.048 Uiso 1 1 calc R
C23 C 0.2897(3) 0.3782(3) 1.2007(3) 0.0230(8) Uani 1 1 d .
H28 H 0.3694 0.3543 1.1961 0.035 Uiso 1 1 calc R
H29 H 0.2500 0.3360 1.2444 0.035 Uiso 1 1 calc R
H30 H 0.3199 0.4689 1.2306 0.035 Uiso 1 1 calc R
C24 C 0.0044(4) 0.3754(3) 1.0781(3) 0.0343(9) Uani 1 1 d .
H31 H -0.0353 0.3332 1.1218 0.051 Uiso 1 1 calc R
H32 H -0.0655 0.3498 1.0089 0.051 Uiso 1 1 calc R
H33 H 0.0333 0.4661 1.1073 0.051 Uiso 1 1 calc R
C25 C 0.3879(3) 0.7056(3) 0.7078(3) 0.0166(7) Uani 1 1 d .
H34 H 0.3651 0.6893 0.6356 0.020 Uiso 1 1 calc R
C26 C 0.4709(3) 0.8209(3) 0.7759(3) 0.0175(7) Uani 1 1 d .
S2 S 0.48799(8) 0.81459(7) 0.90050(7) 0.0201(2) Uani 1 1 d .
Si2 Si 0.56655(9) 0.96624(8) 0.75257(8) 0.0206(2) Uani 1 1 d .
C27 C 0.7476(4) 0.9722(3) 0.7717(3) 0.0421(11) Uani 1 1 d .
H35 H 0.7935 0.9724 0.8422 0.063 Uiso 1 1 calc R
H36 H 0.7982 1.0483 0.7595 0.063 Uiso 1 1 calc R
H37 H 0.7466 0.8989 0.7233 0.063 Uiso 1 1 calc R
C28 C 0.4822(3) 0.9628(3) 0.6179(3) 0.0265(8) Uani 1 1 d .
H38 H 0.4690 0.8827 0.5715 0.040 Uiso 1 1 calc R
H39 H 0.5410 1.0310 0.6018 0.040 Uiso 1 1 calc R
H40 H 0.3919 0.9730 0.6092 0.040 Uiso 1 1 calc R
C29 C 0.5668(5) 1.1036(3) 0.8435(3) 0.0485(12) Uani 1 1 d .
H41 H 0.4712 1.1019 0.8307 0.073 Uiso 1 1 calc R
H42 H 0.6209 1.1801 0.8338 0.073 Uiso 1 1 calc R
H43 H 0.6083 1.1017 0.9141 0.073 Uiso 1 1 calc R

loop_
_atom_site_aniso_label
_atom_site_aniso_U_11
_atom_site_aniso_U_22
_atom_site_aniso_U_33
_atom_site_aniso_U_23
_atom_site_aniso_U_13
_atom_site_aniso_U_12
B1 0.0182(17) 0.0241(19) 0.020(2) 0.0097(17) 0.0076(17) 0.0170(15)
C1 0.0166(15) 0.0134(16) 0.0202(19) 0.0065(14) 0.0033(14) 0.0076(13)
C2 0.0140(15) 0.0148(15) 0.0169(18) 0.0055(14) 0.0029(14) 0.0063(13)
C3 0.0124(14) 0.0166(16) 0.0178(19) 0.0032(14) 0.0028(14) 0.0047(13)
C4 0.0124(15) 0.0142(16) 0.0176(19) 0.0023(14) 0.0045(14) 0.0046(12)
C5 0.0195(16) 0.0130(15) 0.0160(18) 0.0064(13) 0.0078(14) 0.0081(13)
C6 0.0159(15) 0.0166(16) 0.0156(18) 0.0087(14) 0.0059(14) 0.0055(13)
C7 0.0143(15) 0.0225(17) 0.0164(18) 0.0052(15) 0.0041(14) 0.0064(13)
C8 0.0200(16) 0.0145(16) 0.0213(19) 0.0071(14) 0.0056(15) 0.0065(13)
C9 0.0175(16) 0.0194(16) 0.0202(19) 0.0039(15) 0.0088(15) 0.0072(13)
C10 0.0164(15) 0.0157(16) 0.0186(19) 0.0062(14) 0.0078(14) 0.0053(13)
C11 0.0175(16) 0.0219(17) 0.0170(19) 0.0031(14) 0.0065(14) 0.0088(13)
C12 0.0325(19) 0.0296(19) 0.022(2) 0.0046(16) 0.0130(17) 0.0147(16)
C13 0.033(2) 0.035(2) 0.037(2) 0.0126(18) 0.0224(18) 0.0132(16)
C14 0.0171(16) 0.0260(19) 0.020(2) -0.0060(16) 0.0065(16) 0.0017(14)
C15 0.042(2) 0.044(2) 0.023(2) 0.0001(19) 0.006(2) 0.0074(19)
C16 0.040(2) 0.0202(19) 0.035(3) -0.0097(18) 0.009(2) -0.0017(16)
C17 0.0123(15) 0.0138(16) 0.022(2) -0.0032(14) 0.0014(15) 0.0014(13)
C18 0.0174(19) 0.084(3) 0.036(3) -0.001(2) 0.0116(19) 0.006(2)
C19 0.022(2) 0.062(3) 0.070(3) 0.037(2) 0.010(2) 0.0159(19)
C20 0.0194(16) 0.0126(16) 0.0175(19) 0.0029(14) 0.0038(15) 0.0022(13)
C21 0.0219(16) 0.0113(15) 0.0188(19) 0.0046(14) 0.0066(15) 0.0043(13)
S1 0.0230(4) 0.0162(4) 0.0144(5) 0.0036(3) 0.0065(4) 0.0015(3)
Si1 0.0190(5) 0.0183(5) 0.0183(5) 0.0085(4) 0.0058(4) 0.0051(4)
C22 0.034(2) 0.0219(18) 0.029(2) 0.0116(17) 0.0034(18) -0.0023(15)
C23 0.0237(17) 0.0257(18) 0.020(2) 0.0057(15) 0.0062(16) 0.0112(14)
C24 0.0295(19) 0.046(2) 0.042(2) 0.0264(19) 0.0192(18) 0.0183(17)
C25 0.0153(15) 0.0175(16) 0.0166(18) 0.0045(14) 0.0055(14) 0.0052(13)
C26 0.0221(16) 0.0180(16) 0.0172(19) 0.0079(14) 0.0097(15) 0.0092(13)
S2 0.0241(4) 0.0153(4) 0.0165(5) 0.0033(4) 0.0078(4) 0.0002(3)
Si2 0.0246(5) 0.0155(5) 0.0191(5) 0.0060(4) 0.0080(4) 0.0018(4)
C27 0.026(2) 0.042(2) 0.056(3) 0.032(2) 0.009(2) 0.0004(17)
C28 0.0283(19) 0.0255(18) 0.024(2) 0.0123(16) 0.0084(17) 0.0041(15)
C29 0.092(3) 0.023(2) 0.037(3) 0.0097(19) 0.035(3) 0.016(2)

loop_
_atom_type_symbol
_atom_type_description
_atom_type_scat_dispersion_real
_atom_type_scat_dispersion_imag
_atom_type_scat_source
C C 0.0033 0.0016 'International Tables Vol C Tables 4.2.6.8 and 6.1.1.4'
H H 0.0000 0.0000 'International Tables Vol C Tables 4.2.6.8 and 6.1.1.4'
B B 0.0013 0.0007 'International Tables Vol C Tables 4.2.6.8 and 6.1.1.4'
Si Si 0.0817 0.0704 'International Tables Vol C Tables 4.2.6.8 and 6.1.1.4'
S S 0.1246 0.1234 'International Tables Vol C Tables 4.2.6.8 and 6.1.1.4'

loop_
_geom_angle_atom_site_label_1
_geom_angle_atom_site_label_2
_geom_angle_atom_site_label_3
_geom_angle
C5 B1 C1 126.5(3)
C5 B1 C4 130.9(3)
C1 B1 C4 102.5(3)
C2 C1 C20 110.4(3)
C2 C1 B1 108.2(3)
C20 C1 B1 141.3(3)
C1 C2 C3 110.5(3)
C1 C2 S1 112.7(2)
C3 C2 S1 136.7(2)
C4 C3 C2 111.4(3)
C4 C3 S2 112.7(2)
C2 C3 S2 135.8(3)
C3 C4 C25 110.5(3)
C3 C4 B1 107.3(3)
C25 C4 B1 142.1(3)
C6 C5 C10 118.7(3)
C6 C5 B1 119.0(3)
C10 C5 B1 122.3(3)
C7 C6 C5 120.2(3)
C7 C6 C11 119.4(3)
C5 C6 C11 120.4(3)
C6 C7 C8 121.5(3)
C6 C7 H1 119.2
C8 C7 H1 119.2
C9 C8 C7 117.5(3)
C9 C8 C14 122.3(3)
C7 C8 C14 120.2(3)
C10 C9 C8 122.7(3)
C10 C9 H2 118.6
C8 C9 H2 118.6
C9 C10 C5 119.4(3)
C9 C10 C17 121.5(3)
C5 C10 C17 119.0(3)
C12 C11 C6 110.3(3)
C12 C11 C13 110.6(3)
C6 C11 C13 112.4(3)
C12 C11 H3 107.8
C6 C11 H3 107.8
C13 C11 H3 107.8
C11 C12 H4 109.5
C11 C12 H5 109.5
H4 C12 H5 109.5
C11 C12 H6 109.5
H4 C12 H6 109.5
H5 C12 H6 109.5
C11 C13 H7 109.5
C11 C13 H8 109.5
H7 C13 H8 109.5
C11 C13 H9 109.5
H7 C13 H9 109.5
H8 C13 H9 109.5
C15 C14 C8 111.6(3)
C15 C14 C16 111.5(3)
C8 C14 C16 111.4(3)
C15 C14 H10 107.3
C8 C14 H10 107.3
C16 C14 H10 107.3
C14 C15 H11 109.5
C14 C15 H12 109.5
H11 C15 H12 109.5
C14 C15 H13 109.5
H11 C15 H13 109.5
H12 C15 H13 109.5
C14 C16 H14 109.5
C14 C16 H15 109.5
H14 C16 H15 109.5
C14 C16 H16 109.5
H14 C16 H16 109.5
H15 C16 H16 109.5
C18 C17 C19 110.6(3)
C18 C17 C10 113.8(3)
C19 C17 C10 110.0(3)
C18 C17 H17 107.4
C19 C17 H17 107.4
C10 C17 H17 107.4
C17 C18 H18 109.5
C17 C18 H19 109.5
H18 C18 H19 109.5
C17 C18 H20 109.5
H18 C18 H20 109.5
H19 C18 H20 109.5
C17 C19 H21 109.5
C17 C19 H22 109.5
H21 C19 H22 109.5
C17 C19 H23 109.5
H21 C19 H23 109.5
H22 C19 H23 109.5
C21 C20 C1 114.8(3)
C21 C20 H24 122.6
C1 C20 H24 122.6
C20 C21 S1 109.6(2)
C20 C21 Si1 126.7(2)
S1 C21 Si1 122.96(19)
C2 S1 C21 92.47(15)
C23 Si1 C22 110.83(16)
C23 Si1 C24 110.18(17)
C22 Si1 C24 109.41(17)
C23 Si1 C21 110.24(15)
C22 Si1 C21 106.92(16)
C24 Si1 C21 109.20(16)
Si1 C22 H25 109.5
Si1 C22 H26 109.5
H25 C22 H26 109.5
Si1 C22 H27 109.5
H25 C22 H27 109.5
H26 C22 H27 109.5
Si1 C23 H28 109.5
Si1 C23 H29 109.5
H28 C23 H29 109.5
Si1 C23 H30 109.5
H28 C23 H30 109.5
H29 C23 H30 109.5
Si1 C24 H31 109.5
Si1 C24 H32 109.5
H31 C24 H32 109.5
Si1 C24 H33 109.5
H31 C24 H33 109.5
H32 C24 H33 109.5
C26 C25 C4 115.0(3)
C26 C25 H34 122.5
C4 C25 H34 122.5
C25 C26 S2 109.1(2)
C25 C26 Si2 130.1(3)
S2 C26 Si2 120.62(18)
C3 S2 C26 92.65(15)
C29 Si2 C28 110.87(18)
C29 Si2 C27 110.0(2)
C28 Si2 C27 108.25(18)
C29 Si2 C26 109.23(17)
C28 Si2 C26 109.30(15)
C27 Si2 C26 109.20(15)
Si2 C27 H35 109.5
Si2 C27 H36 109.5
H35 C27 H36 109.5
Si2 C27 H37 109.5
H35 C27 H37 109.5
H36 C27 H37 109.5
Si2 C28 H38 109.5
Si2 C28 H39 109.5
H38 C28 H39 109.5
Si2 C28 H40 109.5
H38 C28 H40 109.5
H39 C28 H40 109.5
Si2 C29 H41 109.5
Si2 C29 H42 109.5
H41 C29 H42 109.5
Si2 C29 H43 109.5
H41 C29 H43 109.5
H42 C29 H43 109.5

loop_
_geom_bond_atom_site_label_1
_geom_bond_atom_site_label_2
_geom_bond_distance
B1 C5 1.560(5)
B1 C1 1.572(5)
B1 C4 1.590(4)
C1 C2 1.391(4)
C1 C20 1.416(4)
C2 C3 1.473(4)
C2 S1 1.695(3)
C3 C4 1.387(4)
C3 S2 1.697(3)
C4 C25 1.419(4)
C5 C6 1.405(4)
C5 C10 1.411(4)
C6 C7 1.392(4)
C6 C11 1.527(4)
C7 C8 1.395(4)
C7 H1 0.9500
C8 C9 1.391(4)
C8 C14 1.521(4)
C9 C10 1.384(4)
C9 H2 0.9500
C10 C17 1.527(4)
C11 C12 1.524(4)
C11 C13 1.529(4)
C11 H3 1.0000
C12 H4 0.9800
C12 H5 0.9800
C12 H6 0.9800
C13 H7 0.9800
C13 H8 0.9800
C13 H9 0.9800
C14 C15 1.519(5)
C14 C16 1.541(5)
C14 H10 1.0000
C15 H11 0.9800
C15 H12 0.9800
C15 H13 0.9800
C16 H14 0.9800
C16 H15 0.9800
C16 H16 0.9800
C17 C18 1.512(5)
C17 C19 1.513(5)
C17 H17 1.0000
C18 H18 0.9800
C18 H19 0.9800
C18 H20 0.9800
C19 H21 0.9800
C19 H22 0.9800
C19 H23 0.9800
C20 C21 1.374(5)
C20 H24 0.9500
C21 S1 1.736(3)
C21 Si1 1.869(3)
Si1 C23 1.848(3)
Si1 C22 1.853(3)
Si1 C24 1.858(4)
C22 H25 0.9800
C22 H26 0.9800
C22 H27 0.9800
C23 H28 0.9800
C23 H29 0.9800
C23 H30 0.9800
C24 H31 0.9800
C24 H32 0.9800
C24 H33 0.9800
C25 C26 1.376(4)
C25 H34 0.9500
C26 S2 1.743(3)
C26 Si2 1.867(3)
Si2 C29 1.847(4)
Si2 C28 1.852(4)
Si2 C27 1.858(4)
C27 H35 0.9800
C27 H36 0.9800
C27 H37 0.9800
C28 H38 0.9800
C28 H39 0.9800
C28 H40 0.9800
C29 H41 0.9800
C29 H42 0.9800
C29 H43 0.9800

loop_
_geom_torsion_atom_site_label_1
_geom_torsion_atom_site_label_2
_geom_torsion_atom_site_label_3
_geom_torsion_atom_site_label_4
_geom_torsion
C5 B1 C1 C2 -177.6(3)
C4 B1 C1 C2 0.0(3)
C5 B1 C1 C20 -0.3(6)
C4 B1 C1 C20 177.3(4)
C20 C1 C2 C3 -177.8(3)
B1 C1 C2 C3 0.4(4)
C20 C1 C2 S1 0.5(3)
B1 C1 C2 S1 178.7(2)
C1 C2 C3 C4 -0.7(4)
S1 C2 C3 C4 -178.4(3)
C1 C2 C3 S2 175.5(3)
S1 C2 C3 S2 -2.2(6)
C2 C3 C4 C25 177.5(2)
S2 C3 C4 C25 0.3(3)
C2 C3 C4 B1 0.7(3)
S2 C3 C4 B1 -176.5(2)
C5 B1 C4 C3 177.0(3)
C1 B1 C4 C3 -0.4(3)
C5 B1 C4 C25 1.9(7)
C1 B1 C4 C25 -175.5(4)
C1 B1 C5 C6 64.8(4)
C4 B1 C5 C6 -112.1(4)
C1 B1 C5 C10 -113.6(4)
C4 B1 C5 C10 69.5(5)
C10 C5 C6 C7 0.1(4)
B1 C5 C6 C7 -178.4(3)
C10 C5 C6 C11 -176.1(3)
B1 C5 C6 C11 5.4(4)
C5 C6 C7 C8 1.1(5)
C11 C6 C7 C8 177.4(3)
C6 C7 C8 C9 -1.0(5)
C6 C7 C8 C14 -178.9(3)
C7 C8 C9 C10 -0.4(5)
C14 C8 C9 C10 177.5(3)
C8 C9 C10 C5 1.6(5)
C8 C9 C10 C17 177.2(3)
C6 C5 C10 C9 -1.4(4)
B1 C5 C10 C9 177.0(3)
C6 C5 C10 C17 -177.2(3)
B1 C5 C10 C17 1.2(4)
C7 C6 C11 C12 -69.1(4)
C5 C6 C11 C12 107.1(3)
C7 C6 C11 C13 54.8(4)
C5 C6 C11 C13 -128.9(3)
C9 C8 C14 C15 -67.3(4)
C7 C8 C14 C15 110.5(3)
C9 C8 C14 C16 58.1(4)
C7 C8 C14 C16 -124.1(3)
C9 C10 C17 C18 29.3(5)
C5 C10 C17 C18 -155.0(3)
C9 C10 C17 C19 -95.5(4)
C5 C10 C17 C19 80.2(4)
C2 C1 C20 C21 0.2(4)
B1 C1 C20 C21 -177.2(4)
C1 C20 C21 S1 -0.7(4)
C1 C20 C21 Si1 169.4(2)
C1 C2 S1 C21 -0.7(3)
C3 C2 S1 C21 177.0(3)
C20 C21 S1 C2 0.8(3)
Si1 C21 S1 C2 -169.8(2)
C20 C21 Si1 C23 153.2(3)
S1 C21 Si1 C23 -37.9(3)
C20 C21 Si1 C22 32.7(3)
S1 C21 Si1 C22 -158.4(2)
C20 C21 Si1 C24 -85.6(3)
S1 C21 Si1 C24 83.3(2)
C3 C4 C25 C26 0.1(4)
B1 C4 C25 C26 175.1(4)
C4 C25 C26 S2 -0.4(3)
C4 C25 C26 Si2 175.8(2)
C4 C3 S2 C26 -0.5(3)
C2 C3 S2 C26 -176.6(3)
C25 C26 S2 C3 0.5(2)
Si2 C26 S2 C3 -176.10(19)
C25 C26 Si2 C29 145.3(3)
S2 C26 Si2 C29 -38.9(3)
C25 C26 Si2 C28 23.9(4)
S2 C26 Si2 C28 -160.34(18)
C25 C26 Si2 C27 -94.4(3)
S2 C26 Si2 C27 81.4(2)

loop_
_cod_related_entry_id
_cod_related_entry_database
_cod_related_entry_code
1 ChemSpider 30660246
